data_2311418
loop_
_publ_author_name
'Broker, Grant A.'
'Jotani, Mukesh M.'
'Tiekink, Edward R. T.'

_publ_section_title
;
 Bis[<i>N</i>-2-hy-droxy-ethyl,<i>N</i>-methyl-dithio-carbamato-\k<sup>2</sup><i>S</i>,<i>S</i>)'-4-{[(pyridin-4-yl-methyl-idene)hydrazinyl-idene}meth-yl]pyridine-\k<i>N</i><sup>1</sup>)zinc(II):
 crystal structure and Hirshfeld surface analysis.
;
_journal_coeditor_code HB7702
_journal_issue 'Pt 10'
_journal_name_full 'Acta crystallographica. Section E, Crystallographic communications'
_journal_page_first 1458
_journal_page_last 1464
_journal_paper_doi 10.1107/S2056989017012725
_journal_volume 73
_journal_year 2017
_chemical_formula_iupac '[Zn (C4 H8 N O S2)2 C12 H10 N4)]'
_chemical_formula_moiety 'C20 H26 N6 O2 S4 Zn'
_chemical_formula_sum 'C20 H26 N6 O2 S4 Zn'
_chemical_formula_weight 576.08
_chemical_name_systematic
;
Bis[<i>N</i>-2-hydroxyethyl,<i>N</i>-methyldithiocarbamato-\k^2^<i>S</i>,\
<i>S</i>)'-4-{[(pyridin-4-ylmethylidene)hydrazinylidene}methyl]pyridine-\
\k<i>N</i>^1^)zinc(II)
;
_space_group_crystal_system monoclinic
_space_group_IT_number 14
_space_group_name_Hall '-P 2ybc'
_space_group_name_H-M_alt 'P 1 21/c 1'
_atom_sites_solution_hydrogens mixed
_audit_creation_method SHELXL-2014/7
_cell_angle_alpha 90
_cell_angle_beta 95.515(8)
_cell_angle_gamma 90
_cell_formula_units_Z 4
_cell_length_a 11.499(4)
_cell_length_b 8.5710(19)
_cell_length_c 25.945(7)
_cell_measurement_reflns_used 1535
_cell_measurement_temperature 153(2)
_cell_measurement_theta_max 30.3
_cell_measurement_theta_min 3.1
_cell_volume 2545.2(13)
_computing_cell_refinement
;
CrystalClear (Molecular Structure Corporation & Rigaku, 2005)
;
_computing_data_collection
;
CrystalClear (Molecular Structure Corporation & Rigaku, 2005)
;
_computing_data_reduction
;
CrystalClear (Molecular Structure Corporation & Rigaku, 2005)
;
_computing_molecular_graphics
;
ORTEP-3 for Windows (Farrugia, 2012) and  DIAMOND (Brandenburg,
2006)
;
_computing_publication_material
;
publCIF (Westrip, 2010)
;
_computing_structure_refinement
;
<i>SHELXL2014/7</i> (Sheldrick, 2015)
;
_computing_structure_solution
;
SHELXS (Sheldrick, 2008)
;
_diffrn_ambient_temperature 153(2)
_diffrn_measured_fraction_theta_full 1.000
_diffrn_measured_fraction_theta_max 1.000
_diffrn_measurement_device_type 'Rigaku AFC12K/SATURN724'
_diffrn_measurement_method \w
_diffrn_radiation_monochromator graphite
_diffrn_radiation_source 'fine-focus sealed tube'
_diffrn_radiation_type MoK\a
_diffrn_radiation_wavelength 0.71069
_diffrn_reflns_av_R_equivalents 0.0439
_diffrn_reflns_limit_h_max 13
_diffrn_reflns_limit_h_min -13
_diffrn_reflns_limit_k_max 8
_diffrn_reflns_limit_k_min -10
_diffrn_reflns_limit_l_max 30
_diffrn_reflns_limit_l_min -30
_diffrn_reflns_number 25373
_diffrn_reflns_theta_full 24.997
_diffrn_reflns_theta_max 24.997
_diffrn_reflns_theta_min 2.261
_diffrn_standards_decay_% 0
_diffrn_standards_interval_count 0
_diffrn_standards_number 0
_exptl_absorpt_coefficient_mu 1.323
_exptl_absorpt_correction_T_max 1
_exptl_absorpt_correction_T_min 0.575
_exptl_absorpt_correction_type multi-scan
_exptl_absorpt_process_details
;
(ABSCOR; Higashi, 1995)
;
_exptl_crystal_colour yellow
_exptl_crystal_density_diffrn 1.503
_exptl_crystal_description prism
_exptl_crystal_F_000 1192
_exptl_crystal_size_max 0.400
_exptl_crystal_size_mid 0.180
_exptl_crystal_size_min 0.150
_refine_diff_density_max 0.716
_refine_diff_density_min -0.443
_refine_ls_extinction_method none
_refine_ls_goodness_of_fit_ref 1.126
_refine_ls_hydrogen_treatment mixed
_refine_ls_matrix_type full
_refine_ls_number_parameters 306
_refine_ls_number_reflns 4485
_refine_ls_number_restraints 2
_refine_ls_restrained_S_all 1.126
_refine_ls_R_factor_all 0.0543
_refine_ls_R_factor_gt 0.0497
_refine_ls_shift/su_max 0.001
_refine_ls_shift/su_mean 0.000
_refine_ls_structure_factor_coef Fsqd
_refine_ls_weighting_details 'w=1/[\s^2^(Fo^2^)+(0.0663P)^2^+3.1980P] where P=(Fo^2^+2Fc^2^)/3'
_refine_ls_weighting_scheme calc
_refine_ls_wR_factor_gt 0.1287
_refine_ls_wR_factor_ref 0.1322
_reflns_number_gt 4180
_reflns_number_total 4485
_reflns_threshold_expression 'I > 2\s(I)'
_cod_data_source_file hb7702sup1.cif
_cod_data_source_block I
_cod_original_cell_volume 2545.3(13)
_cod_original_sg_symbol_H-M 'P 21/c'
_cod_database_code 2311418
_shelx_space_group_comment
;
The symmetry employed for this shelxl refinement is uniquely defined
by the following loop, which should always be used as a source of
symmetry information in preference to the above space-group names.
They are only intended as comments.
;
_shelx_estimated_absorpt_t_min 0.620
_shelx_estimated_absorpt_t_max 0.826

loop_
_space_group_symop_operation_xyz
'x, y, z'
'-x, y+1/2, -z+1/2'
'-x, -y, -z'
'x, -y-1/2, z-1/2'

loop_
_atom_site_type_symbol
_atom_site_label
_atom_site_fract_x
_atom_site_fract_y
_atom_site_fract_z
_atom_site_U_iso_or_equiv
_atom_site_adp_type
_atom_site_calc_flag
_atom_site_occupancy
Zn Zn 0.13806(4) 0.15577(5) 0.42882(2) 0.03058(16) Uani d 1
S S1 0.13958(8) 0.27822(11) 0.34505(4) 0.0337(2) Uani d 1
S S2 -0.04566(8) 0.07162(11) 0.37564(4) 0.0327(2) Uani d 1
S S3 0.04838(8) 0.20445(11) 0.50658(4) 0.0332(2) Uani d 1
S S4 0.26964(8) 0.34274(11) 0.48156(4) 0.0349(2) Uani d 1
O O1 -0.2678(3) 0.3986(4) 0.25882(13) 0.0546(8) Uani d 1
H H1O -0.225(4) 0.462(5) 0.277(2) 0.082 Uiso d 1
O O2 0.1675(3) 0.4188(3) 0.66339(11) 0.0447(7) Uani d 1
H H2O 0.230(3) 0.373(6) 0.658(2) 0.067 Uiso d 1
N N1 -0.0546(3) 0.2180(4) 0.28469(12) 0.0346(7) Uani d 1
N N2 0.1419(3) 0.4612(3) 0.55174(11) 0.0305(7) Uani d 1
N N3 0.2411(3) -0.0416(4) 0.42704(12) 0.0325(7) Uani d 1
N N4 0.4206(3) -0.5525(4) 0.38299(13) 0.0377(8) Uani d 1
N N5 0.4931(3) -0.6843(4) 0.38951(13) 0.0363(7) Uani d 1
N N6 0.6562(3) -1.2152(4) 0.35773(14) 0.0437(8) Uani d 1
C C1 0.0057(3) 0.1899(4) 0.33010(14) 0.0291(8) Uani d 1
C C2 -0.1697(3) 0.1479(5) 0.27017(16) 0.0396(9) Uani d 1
H H2A -0.1744 0.0463 0.2880 0.048 Uiso calc 1
H H2B -0.1786 0.1282 0.2324 0.048 Uiso calc 1
C C3 -0.2681(4) 0.2508(5) 0.28404(17) 0.0472(10) Uani d 1
H H3A -0.3435 0.1979 0.2741 0.057 Uiso calc 1
H H3B -0.2612 0.2670 0.3220 0.057 Uiso calc 1
C C4 -0.0090(4) 0.3239(6) 0.24694(16) 0.0473(11) Uani d 1
H H4A 0.0029 0.4277 0.2624 0.071 Uiso calc 1
H H4B -0.0650 0.3308 0.2161 0.071 Uiso calc 1
H H4C 0.0656 0.2837 0.2372 0.071 Uiso calc 1
C C5 0.1526(3) 0.3476(4) 0.51757(14) 0.0293(8) Uani d 1
C C6 0.0441(3) 0.4690(4) 0.58335(14) 0.0329(8) Uani d 1
H H6A -0.0271 0.4303 0.5628 0.040 Uiso calc 1
H H6B 0.0304 0.5793 0.5924 0.040 Uiso calc 1
C C7 0.0636(3) 0.3757(4) 0.63208(14) 0.0348(8) Uani d 1
H H7A -0.0042 0.3895 0.6524 0.042 Uiso calc 1
H H7B 0.0682 0.2638 0.6230 0.042 Uiso calc 1
C C8 0.2286(4) 0.5857(5) 0.55967(17) 0.0424(10) Uani d 1
H H8A 0.2938 0.5502 0.5840 0.064 Uiso calc 1
H H8B 0.1926 0.6778 0.5739 0.064 Uiso calc 1
H H8C 0.2577 0.6125 0.5265 0.064 Uiso calc 1
C C9 0.3348(3) -0.0675(4) 0.46063(15) 0.0366(9) Uani d 1
H H9 0.3551 0.0079 0.4868 0.044 Uiso calc 1
C C10 0.4029(3) -0.1992(5) 0.45873(15) 0.0364(9) Uani d 1
H H10 0.4690 -0.2131 0.4832 0.044 Uiso calc 1
C C11 0.3752(3) -0.3110(4) 0.42118(14) 0.0320(8) Uani d 1
C C12 0.2771(4) -0.2850(6) 0.38681(19) 0.0553(13) Uani d 1
H H12 0.2538 -0.3591 0.3606 0.066 Uiso calc 1
C C13 0.2146(4) -0.1507(5) 0.39140(19) 0.0557(13) Uani d 1
H H13 0.1477 -0.1343 0.3675 0.067 Uiso calc 1
C C14 0.4440(3) -0.4535(4) 0.41878(15) 0.0341(8) Uani d 1
H H14 0.5072 -0.4724 0.4444 0.041 Uiso calc 1
C C15 0.4595(3) -0.7935(4) 0.35868(15) 0.0328(8) Uani d 1
H H15 0.3919 -0.7803 0.3350 0.039 Uiso calc 1
C C16 0.5253(3) -0.9406(4) 0.35960(14) 0.0315(8) Uani d 1
C C17 0.6222(3) -0.9662(4) 0.39506(15) 0.0329(8) Uani d 1
H H17 0.6453 -0.8902 0.4207 0.039 Uiso calc 1
C C18 0.6836(3) -1.1017(4) 0.39256(15) 0.0349(8) Uani d 1
H H18 0.7498 -1.1169 0.4169 0.042 Uiso calc 1
C C19 0.5620(4) -1.1910(5) 0.32486(18) 0.0481(11) Uani d 1
H H19 0.5398 -1.2707 0.3004 0.058 Uiso calc 1
C C20 0.4943(4) -1.0576(5) 0.32386(18) 0.0447(10) Uani d 1
H H20 0.4281 -1.0462 0.2993 0.054 Uiso calc 1

loop_
_atom_site_aniso_label
_atom_site_aniso_U_11
_atom_site_aniso_U_22
_atom_site_aniso_U_33
_atom_site_aniso_U_12
_atom_site_aniso_U_13
_atom_site_aniso_U_23
Zn 0.0318(3) 0.0277(3) 0.0314(3) 0.00704(16) -0.00087(18) -0.00366(16)
S1 0.0302(5) 0.0343(5) 0.0365(5) 0.0010(4) 0.0022(4) -0.0003(4)
S2 0.0322(5) 0.0286(5) 0.0366(5) 0.0015(4) -0.0014(4) 0.0018(4)
S3 0.0317(5) 0.0317(5) 0.0360(5) -0.0020(4) 0.0025(4) -0.0042(4)
S4 0.0351(5) 0.0321(5) 0.0381(5) -0.0023(4) 0.0063(4) -0.0061(4)
O1 0.055(2) 0.0464(18) 0.0575(19) 0.0100(15) -0.0213(15) 0.0022(15)
O2 0.0492(17) 0.0422(17) 0.0404(15) 0.0154(13) -0.0074(13) -0.0085(13)
N1 0.0365(17) 0.0351(17) 0.0314(16) 0.0016(14) -0.0011(13) 0.0012(13)
N2 0.0322(16) 0.0243(15) 0.0347(16) 0.0031(12) 0.0012(13) -0.0011(13)
N3 0.0324(16) 0.0309(16) 0.0332(16) 0.0054(13) -0.0014(13) -0.0044(13)
N4 0.0312(17) 0.0334(18) 0.0484(19) 0.0091(14) 0.0029(14) -0.0042(15)
N5 0.0290(16) 0.0309(17) 0.0480(19) 0.0063(13) -0.0007(14) -0.0040(15)
N6 0.0402(19) 0.0330(18) 0.056(2) 0.0101(15) -0.0052(16) -0.0051(16)
C1 0.0294(18) 0.0252(17) 0.0321(19) 0.0043(14) 0.0007(15) -0.0046(15)
C2 0.036(2) 0.038(2) 0.042(2) -0.0015(17) -0.0091(18) -0.0033(17)
C3 0.037(2) 0.053(3) 0.049(2) -0.0003(19) -0.0100(19) 0.003(2)
C4 0.055(3) 0.055(3) 0.031(2) -0.002(2) 0.0009(19) 0.0096(19)
C5 0.0303(19) 0.0264(18) 0.0300(18) 0.0070(14) -0.0034(15) 0.0004(14)
C6 0.0304(18) 0.0319(19) 0.0366(19) 0.0075(15) 0.0035(15) -0.0026(16)
C7 0.043(2) 0.0253(18) 0.037(2) 0.0048(16) 0.0075(17) -0.0026(16)
C8 0.042(2) 0.033(2) 0.054(2) -0.0107(17) 0.0106(19) -0.0143(19)
C9 0.040(2) 0.033(2) 0.035(2) 0.0047(17) -0.0052(17) -0.0039(16)
C10 0.033(2) 0.033(2) 0.041(2) 0.0076(16) -0.0083(17) 0.0012(17)
C11 0.0304(19) 0.0296(19) 0.0359(19) 0.0018(15) 0.0028(16) -0.0006(16)
C12 0.049(3) 0.051(3) 0.060(3) 0.022(2) -0.022(2) -0.030(2)
C13 0.052(3) 0.049(3) 0.060(3) 0.025(2) -0.027(2) -0.021(2)
C14 0.0252(18) 0.033(2) 0.044(2) 0.0046(15) 0.0017(16) 0.0054(17)
C15 0.0259(18) 0.034(2) 0.038(2) 0.0058(15) 0.0007(15) 0.0005(17)
C16 0.0267(18) 0.0282(19) 0.040(2) 0.0012(15) 0.0032(15) -0.0001(16)
C17 0.0304(19) 0.0283(19) 0.039(2) -0.0001(15) 0.0001(16) -0.0018(16)
C18 0.0301(19) 0.034(2) 0.040(2) 0.0022(16) -0.0017(16) 0.0025(17)
C19 0.046(2) 0.038(2) 0.058(3) 0.0056(19) -0.007(2) -0.013(2)
C20 0.034(2) 0.038(2) 0.059(3) 0.0025(17) -0.0106(19) -0.010(2)

loop_
_atom_type_symbol
_atom_type_description
_atom_type_scat_dispersion_real
_atom_type_scat_dispersion_imag
_atom_type_scat_source
C C 0.0033 0.0016 'International Tables Vol C Tables 4.2.6.8 and 6.1.1.4'
H H 0.0000 0.0000 'International Tables Vol C Tables 4.2.6.8 and 6.1.1.4'
N N 0.0061 0.0033 'International Tables Vol C Tables 4.2.6.8 and 6.1.1.4'
O O 0.0106 0.0060 'International Tables Vol C Tables 4.2.6.8 and 6.1.1.4'
S S 0.1246 0.1234 'International Tables Vol C Tables 4.2.6.8 and 6.1.1.4'
Zn Zn 0.2839 1.4301 'International Tables Vol C Tables 4.2.6.8 and 6.1.1.4'

loop_
_geom_angle_atom_site_label_1
_geom_angle_atom_site_label_2
_geom_angle_atom_site_label_3
_geom_angle
_geom_angle_publ_flag
N3 Zn S3 117.15(9) ?
N3 Zn S1 106.36(9) ?
S1 Zn S3 136.48(4) y
N3 Zn S2 101.88(9) ?
S3 Zn S2 96.05(4) ?
S1 Zn S2 73.10(4) ?
N3 Zn S4 102.55(9) ?
S3 Zn S4 73.47(4) ?
S1 Zn S4 99.01(4) ?
S2 Zn S4 155.56(4) y
C1 S1 Zn 85.88(13) ?
C1 S2 Zn 83.17(12) ?
C5 S3 Zn 85.07(13) ?
C5 S4 Zn 81.33(12) ?
C3 O1 H1O 111(4) ?
C7 O2 H2O 118(4) ?
C1 N1 C4 120.9(3) ?
C1 N1 C2 122.2(3) ?
C4 N1 C2 116.9(3) ?
C5 N2 C6 122.3(3) ?
C5 N2 C8 121.5(3) ?
C6 N2 C8 116.2(3) ?
C13 N3 C9 116.9(3) ?
C13 N3 Zn 119.8(3) ?
C9 N3 Zn 123.3(2) ?
C14 N4 N5 111.6(3) ?
C15 N5 N4 112.1(3) ?
C19 N6 C18 116.3(3) ?
N1 C1 S2 122.4(3) ?
N1 C1 S1 119.8(3) ?
S2 C1 S1 117.8(2) ?
N1 C2 C3 112.3(3) ?
N1 C2 H2A 109.2 ?
C3 C2 H2A 109.2 ?
N1 C2 H2B 109.2 ?
C3 C2 H2B 109.2 ?
H2A C2 H2B 107.9 ?
O1 C3 C2 112.1(4) ?
O1 C3 H3A 109.2 ?
C2 C3 H3A 109.2 ?
O1 C3 H3B 109.2 ?
C2 C3 H3B 109.2 ?
H3A C3 H3B 107.9 ?
N1 C4 H4A 109.5 ?
N1 C4 H4B 109.5 ?
H4A C4 H4B 109.5 ?
N1 C4 H4C 109.5 ?
H4A C4 H4C 109.5 ?
H4B C4 H4C 109.5 ?
N2 C5 S4 120.7(3) ?
N2 C5 S3 121.7(3) ?
S4 C5 S3 117.7(2) ?
N2 C6 C7 113.0(3) ?
N2 C6 H6A 109.0 ?
C7 C6 H6A 109.0 ?
N2 C6 H6B 109.0 ?
C7 C6 H6B 109.0 ?
H6A C6 H6B 107.8 ?
O2 C7 C6 113.1(3) ?
O2 C7 H7A 109.0 ?
C6 C7 H7A 109.0 ?
O2 C7 H7B 109.0 ?
C6 C7 H7B 109.0 ?
H7A C7 H7B 107.8 ?
N2 C8 H8A 109.5 ?
N2 C8 H8B 109.5 ?
H8A C8 H8B 109.5 ?
N2 C8 H8C 109.5 ?
H8A C8 H8C 109.5 ?
H8B C8 H8C 109.5 ?
N3 C9 C10 122.5(3) ?
N3 C9 H9 118.7 ?
C10 C9 H9 118.7 ?
C9 C10 C11 120.0(3) ?
C9 C10 H10 120.0 ?
C11 C10 H10 120.0 ?
C10 C11 C12 117.4(3) ?
C10 C11 C14 121.4(3) ?
C12 C11 C14 121.2(3) ?
C13 C12 C11 118.8(4) ?
C13 C12 H12 120.6 ?
C11 C12 H12 120.6 ?
N3 C13 C12 124.4(4) ?
N3 C13 H13 117.8 ?
C12 C13 H13 117.8 ?
N4 C14 C11 120.9(3) ?
N4 C14 H14 119.5 ?
C11 C14 H14 119.5 ?
N5 C15 C16 119.9(3) ?
N5 C15 H15 120.1 ?
C16 C15 H15 120.1 ?
C20 C16 C17 117.7(3) ?
C20 C16 C15 120.7(3) ?
C17 C16 C15 121.6(3) ?
C18 C17 C16 119.2(3) ?
C18 C17 H17 120.4 ?
C16 C17 H17 120.4 ?
N6 C18 C17 124.0(3) ?
N6 C18 H18 118.0 ?
C17 C18 H18 118.0 ?
N6 C19 C20 124.3(4) ?
N6 C19 H19 117.8 ?
C20 C19 H19 117.8 ?
C19 C20 C16 118.5(4) ?
C19 C20 H20 120.8 ?
C16 C20 H20 120.8 ?

loop_
_geom_bond_atom_site_label_1
_geom_bond_atom_site_label_2
_geom_bond_distance
_geom_bond_publ_flag
Zn S1 2.4152(12) y
Zn S2 2.5152(11) y
Zn S3 2.3890(12) y
Zn S4 2.5162(11) y
Zn N3 2.068(3) y
S1 C1 1.726(4) ?
S2 C1 1.705(4) ?
S3 C5 1.720(4) ?
S4 C5 1.711(4) ?
O1 C3 1.426(5) ?
O1 H1O 0.841(10) ?
O2 C7 1.428(5) ?
O2 H2O 0.838(10) ?
N1 C1 1.331(5) ?
N1 C4 1.468(5) ?
N1 C2 1.469(5) ?
N2 C5 1.331(5) ?
N2 C6 1.456(5) ?
N2 C8 1.461(5) ?
N3 C13 1.330(5) ?
N3 C9 1.337(5) ?
N4 C14 1.267(5) ?
N4 N5 1.405(4) ?
N5 C15 1.267(5) ?
N6 C19 1.329(5) ?
N6 C18 1.344(5) ?
C2 C3 1.506(6) ?
C2 H2A 0.9900 ?
C2 H2B 0.9900 ?
C3 H3A 0.9900 ?
C3 H3B 0.9900 ?
C4 H4A 0.9800 ?
C4 H4B 0.9800 ?
C4 H4C 0.9800 ?
C6 C7 1.495(5) ?
C6 H6A 0.9900 ?
C6 H6B 0.9900 ?
C7 H7A 0.9900 ?
C7 H7B 0.9900 ?
C8 H8A 0.9800 ?
C8 H8B 0.9800 ?
C8 H8C 0.9800 ?
C9 C10 1.378(5) ?
C9 H9 0.9500 ?
C10 C11 1.382(5) ?
C10 H10 0.9500 ?
C11 C12 1.387(5) ?
C11 C14 1.460(5) ?
C12 C13 1.369(6) ?
C12 H12 0.9500 ?
C13 H13 0.9500 ?
C14 H14 0.9500 ?
C15 C16 1.470(5) ?
C15 H15 0.9500 ?
C16 C20 1.389(5) ?
C16 C17 1.393(5) ?
C17 C18 1.364(5) ?
C17 H17 0.9500 ?
C18 H18 0.9500 ?
C19 C20 1.383(6) ?
C19 H19 0.9500 ?
C20 H20 0.9500 ?

loop_
_geom_hbond_atom_site_label_D
_geom_hbond_atom_site_label_H
_geom_hbond_atom_site_label_A
_geom_hbond_site_symmetry_A
_geom_hbond_distance_DH
_geom_hbond_distance_HA
_geom_hbond_distance_DA
_geom_hbond_angle_DHA
O1 H1O O2 3_566 0.85(5) 1.92(5) 2.721(5) 158(5)
O2 H2O N6 3_646 0.84(4) 1.95(4) 2.769(5) 163(5)
C20 H20 O1 2_535 0.95 2.32 3.233(6) 162
C6 H6B Cg1 3_566 0.99 2.59 3.540(4) 162

loop_
_geom_torsion_atom_site_label_1
_geom_torsion_atom_site_label_2
_geom_torsion_atom_site_label_3
_geom_torsion_atom_site_label_4
_geom_torsion
C14 N4 N5 C15 170.1(4)
C4 N1 C1 S2 178.3(3)
C2 N1 C1 S2 -0.6(5)
C4 N1 C1 S1 -0.1(5)
C2 N1 C1 S1 -179.1(3)
Zn S2 C1 N1 -175.9(3)
Zn S2 C1 S1 2.55(18)
Zn S1 C1 N1 175.9(3)
Zn S1 C1 S2 -2.64(19)
C1 N1 C2 C3 92.4(4)
C4 N1 C2 C3 -86.6(4)
N1 C2 C3 O1 59.9(4)
C6 N2 C5 S4 -179.6(2)
C8 N2 C5 S4 0.3(5)
C6 N2 C5 S3 2.3(5)
C8 N2 C5 S3 -177.8(3)
Zn S4 C5 N2 -163.6(3)
Zn S4 C5 S3 14.54(17)
Zn S3 C5 N2 162.9(3)
Zn S3 C5 S4 -15.21(18)
C5 N2 C6 C7 86.1(4)
C8 N2 C6 C7 -93.8(4)
N2 C6 C7 O2 56.2(4)
C13 N3 C9 C10 0.8(6)
Zn N3 C9 C10 -179.6(3)
N3 C9 C10 C11 -0.2(6)
C9 C10 C11 C12 -0.7(6)
C9 C10 C11 C14 -178.6(4)
C10 C11 C12 C13 0.8(7)
C14 C11 C12 C13 178.8(5)
C9 N3 C13 C12 -0.6(8)
Zn N3 C13 C12 179.8(4)
C11 C12 C13 N3 -0.2(9)
N5 N4 C14 C11 -176.8(3)
C10 C11 C14 N4 -177.2(4)
C12 C11 C14 N4 4.9(6)
N4 N5 C15 C16 179.5(3)
N5 C15 C16 C20 -175.7(4)
N5 C15 C16 C17 2.4(6)
C20 C16 C17 C18 1.4(6)
C15 C16 C17 C18 -176.8(3)
C19 N6 C18 C17 -1.1(6)
C16 C17 C18 N6 -0.4(6)
C18 N6 C19 C20 1.5(7)
N6 C19 C20 C16 -0.5(7)
C17 C16 C20 C19 -1.0(6)
C15 C16 C20 C19 177.2(4)
